data_1529398
loop_
_publ_author_name
'Huang, Jing-Kai'
'Yang Lauderdale, Tsai-Ling'
'Shia, Kak-Shan'

_publ_section_title
;
 Studies on Antibiotics Active against Resistant Bacteria. Total Synthesis
 of MRSA-Active Tetarimycin A and Its Analogues.
;
_journal_issue 17
_journal_name_full 'Organic letters'
_journal_page_first 4248
_journal_page_last 4251
_journal_paper_doi 10.1021/acs.orglett.5b02039
_journal_volume 17
_journal_year 2015
_chemical_formula_sum 'C25 H23 N O6'
_chemical_formula_weight 433.44
_space_group_crystal_system monoclinic
_space_group_IT_number 15
_space_group_name_Hall '-C 2yc'
_space_group_name_H-M_alt 'C 1 2/c 1'
_symmetry_space_group_name_Hall '-C 2yc'
_symmetry_space_group_name_H-M 'C 1 2/c 1'
_atom_sites_solution_hydrogens geom
_audit_creation_method SHELXL-2014/6
_cell_angle_alpha 90
_cell_angle_beta 123.4350(10)
_cell_angle_gamma 90
_cell_formula_units_Z 8
_cell_length_a 31.5153(16)
_cell_length_b 8.7548(5)
_cell_length_c 18.0436(10)
_cell_measurement_reflns_used 3094
_cell_measurement_temperature 296(2)
_cell_measurement_theta_max 26.3238
_cell_measurement_theta_min 2.5860
_cell_volume 4154.5(4)
_computing_cell_refinement 'SAINT V8.34A (Bruker AXS Inc., 2013)'
_computing_data_collection 'APEX2 (Bruker AXS, 2010)'
_computing_data_reduction 'SAINT V8.34A (Bruker AXS Inc., 2013)'
_computing_molecular_graphics 'SHELXTL (Sheldrick, 2008)'
_computing_publication_material SHELXTL
_computing_structure_refinement 'SHELXL-2014/6 (Sheldrick, 2014)'
_diffrn_ambient_temperature 296(2)
_diffrn_detector_area_resol_mean 8.3333
_diffrn_measured_fraction_theta_full 1.000
_diffrn_measured_fraction_theta_max 0.999
_diffrn_measurement_device_type 'Bruker APEX-II CCD'
_diffrn_measurement_method '\f and \w scans'
_diffrn_radiation_type MoK\a
_diffrn_radiation_wavelength 0.71073
_diffrn_reflns_av_R_equivalents 0.0371
_diffrn_reflns_av_unetI/netI 0.0365
_diffrn_reflns_laue_measured_fraction_full 1.000
_diffrn_reflns_laue_measured_fraction_max 0.999
_diffrn_reflns_limit_h_max 35
_diffrn_reflns_limit_h_min -39
_diffrn_reflns_limit_k_max 10
_diffrn_reflns_limit_k_min -10
_diffrn_reflns_limit_l_max 22
_diffrn_reflns_limit_l_min -22
_diffrn_reflns_number 16928
_diffrn_reflns_point_group_measured_fraction_full 1.000
_diffrn_reflns_point_group_measured_fraction_max 0.999
_diffrn_reflns_theta_full 25.242
_diffrn_reflns_theta_max 26.384
_diffrn_reflns_theta_min 1.549
_exptl_absorpt_coefficient_mu 0.099
_exptl_absorpt_correction_T_max 0.9485
_exptl_absorpt_correction_T_min 0.8905
_exptl_absorpt_correction_type multi-scan
_exptl_absorpt_process_details 'SADABS V2014/4 (Bruker AXS Inc.)'
_exptl_crystal_colour Yellow
_exptl_crystal_density_diffrn 1.386
_exptl_crystal_density_meas ?
_exptl_crystal_density_method 'not measured'
_exptl_crystal_description Lump
_exptl_crystal_F_000 1824
_exptl_crystal_size_max 0.15
_exptl_crystal_size_mid 0.10
_exptl_crystal_size_min 0.10
_refine_diff_density_max 0.208
_refine_diff_density_min -0.225
_refine_diff_density_rms 0.041
_refine_ls_extinction_method none
_refine_ls_goodness_of_fit_ref 1.012
_refine_ls_hydrogen_treatment constr
_refine_ls_matrix_type full
_refine_ls_number_parameters 295
_refine_ls_number_reflns 4254
_refine_ls_number_restraints 0
_refine_ls_restrained_S_all 1.012
_refine_ls_R_factor_all 0.0737
_refine_ls_R_factor_gt 0.0434
_refine_ls_shift/su_max 0.000
_refine_ls_shift/su_mean 0.000
_refine_ls_structure_factor_coef Fsqd
_refine_ls_weighting_details 'w=1/[\s^2^(Fo^2^)+(0.0550P)^2^+1.3251P] where P=(Fo^2^+2Fc^2^)/3'
_refine_ls_weighting_scheme calc
_refine_ls_wR_factor_gt 0.0996
_refine_ls_wR_factor_ref 0.1120
_reflns_Friedel_coverage 0.000
_reflns_number_gt 2938
_reflns_number_total 4254
_reflns_threshold_expression 'I > 2\s(I)'
_cod_data_source_file ol5b02039_si_002.cif
_cod_data_source_block mo_150318_0m
_cod_depositor_comments
;
The following automatic conversions were performed:

'_exptl_crystal_density_meas' value 'not measured' was changed to '?'
- the value is perceived as not measured.

Automatic conversion script
Id: cif_fix_values 3271 2015-04-21 07:52:19Z andrius 

 Adding full bibliography for 1529398.cif.
;
_cod_database_code 1529398
_shelx_space_group_comment
;
The symmetry employed for this shelxl refinement is uniquely defined
by the following loop, which should always be used as a source of
symmetry information in preference to the above space-group names.
They are only intended as comments.
;
_shelxl_version_number 2014/6

loop_
_space_group_symop_operation_xyz
'x, y, z'
'-x, y, -z+1/2'
'x+1/2, y+1/2, z'
'-x+1/2, y+1/2, -z+1/2'
'-x, -y, -z'
'x, -y, z-1/2'
'-x+1/2, -y+1/2, -z'
'x+1/2, -y+1/2, z-1/2'

loop_
_atom_site_label
_atom_site_type_symbol
_atom_site_fract_x
_atom_site_fract_y
_atom_site_fract_z
_atom_site_U_iso_or_equiv
_atom_site_adp_type
_atom_site_occupancy
_atom_site_site_symmetry_order
_atom_site_calc_flag
_atom_site_refinement_flags_posn
_atom_site_refinement_flags_adp
O1 O 0.33253(5) 0.55393(17) 0.19071(10) 0.0543(4) Uani 1 1 d . .
O2 O -0.05030(6) 0.84433(17) 0.14060(11) 0.0562(4) Uani 1 1 d . .
O3 O 0.25227(5) 1.03138(14) 0.05063(9) 0.0384(3) Uani 1 1 d . .
O4 O 0.05618(5) 0.59173(15) 0.04671(10) 0.0500(4) Uani 1 1 d . .
O5 O 0.11185(5) 1.18003(14) 0.09255(9) 0.0430(4) Uani 1 1 d . .
H12 H 0.1356 1.1926 0.0866 0.065 Uiso 1 1 calc R U
O6 O 0.18596(5) 1.12363(14) 0.08714(9) 0.0405(3) Uani 1 1 d . .
N1 N 0.10327(7) 0.6609(2) -0.07968(11) 0.0490(5) Uani 1 1 d . .
C1 C 0.36304(8) 0.5459(3) 0.15528(14) 0.0493(5) Uani 1 1 d . .
H18 H 0.3415 0.5372 0.0918 0.074 Uiso 1 1 calc R U
H19 H 0.3849 0.4582 0.1792 0.074 Uiso 1 1 calc R U
H1 H 0.3833 0.6367 0.1709 0.074 Uiso 1 1 calc R U
C2 C 0.29564(7) 0.6620(2) 0.16041(12) 0.0359(4) Uani 1 1 d . .
C3 C 0.25668(7) 0.6274(2) 0.17221(12) 0.0370(4) Uani 1 1 d . .
H21 H 0.2581 0.5371 0.2007 0.044 Uiso 1 1 calc R U
C4 C 0.21607(6) 0.7246(2) 0.14248(11) 0.0283(4) Uani 1 1 d . .
C5 C 0.17178(6) 0.67440(19) 0.15020(11) 0.0280(4) Uani 1 1 d . .
C6 C 0.12250(6) 0.76027(19) 0.07338(11) 0.0268(4) Uani 1 1 d . .
C7 C 0.07458(6) 0.7178(2) 0.07174(12) 0.0316(4) Uani 1 1 d . .
C8 C 0.05076(6) 0.8330(2) 0.09804(11) 0.0296(4) Uani 1 1 d . .
C9 C 0.01301(7) 0.7793(2) 0.10892(12) 0.0361(4) Uani 1 1 d . .
H14 H 0.0049 0.6759 0.1025 0.043 Uiso 1 1 calc R U
C10 C -0.01225(7) 0.8816(2) 0.12936(12) 0.0379(4) Uani 1 1 d . .
C11 C -0.06645(9) 0.6889(3) 0.12679(18) 0.0660(7) Uani 1 1 d . .
H7 H -0.0771 0.6582 0.0679 0.099 Uiso 1 1 calc R U
H8 H -0.0944 0.6784 0.1338 0.099 Uiso 1 1 calc R U
H2 H -0.0388 0.6254 0.1694 0.099 Uiso 1 1 calc R U
C12 C 0.29252(8) 1.0707(2) 0.03975(15) 0.0488(5) Uani 1 1 d . .
H23 H 0.3238 1.0783 0.0970 0.073 Uiso 1 1 calc R U
H22 H 0.2851 1.1670 0.0096 0.073 Uiso 1 1 calc R U
H3 H 0.2956 0.9932 0.0054 0.073 Uiso 1 1 calc R U
C13 C 0.25570(6) 0.89842(19) 0.09237(11) 0.0283(4) Uani 1 1 d . .
C14 C 0.21584(6) 0.86662(19) 0.10441(11) 0.0268(4) Uani 1 1 d . .
C15 C 0.18152(7) 0.7219(2) 0.24015(12) 0.0383(5) Uani 1 1 d . .
H4 H 0.1554 0.6801 0.2462 0.057 Uiso 1 1 calc R U
H5 H 0.1812 0.8313 0.2434 0.057 Uiso 1 1 calc R U
H6 H 0.2140 0.6839 0.2871 0.057 Uiso 1 1 calc R U
C16 C 0.00048(7) 1.0353(2) 0.13945(12) 0.0388(5) Uani 1 1 d . .
H13 H -0.0166 1.1023 0.1544 0.047 Uiso 1 1 calc R U
C17 C 0.03753(6) 1.0934(2) 0.12822(11) 0.0323(4) Uani 1 1 d . .
C18 C 0.04832(8) 1.2626(2) 0.14235(14) 0.0454(5) Uani 1 1 d . .
H9 H 0.0275 1.3083 0.1599 0.068 Uiso 1 1 calc R U
H10 H 0.0408 1.3086 0.0881 0.068 Uiso 1 1 calc R U
H11 H 0.0835 1.2785 0.1880 0.068 Uiso 1 1 calc R U
C19 C 0.06337(6) 0.98922(19) 0.10599(11) 0.0279(4) Uani 1 1 d . .
C20 C 0.10294(6) 1.03595(19) 0.09117(11) 0.0288(4) Uani 1 1 d . .
C21 C 0.13253(6) 0.92991(19) 0.08069(11) 0.0269(4) Uani 1 1 d . .
C22 C 0.17718(6) 0.9798(2) 0.08752(11) 0.0284(4) Uani 1 1 d . .
C23 C 0.11209(7) 0.7046(2) -0.01324(12) 0.0324(4) Uani 1 1 d . .
C24 C 0.16482(7) 0.5010(2) 0.14082(14) 0.0398(5) Uani 1 1 d . .
H16 H 0.1935 0.4523 0.1913 0.060 Uiso 1 1 calc R U
H15 H 0.1623 0.4684 0.0877 0.060 Uiso 1 1 calc R U
H17 H 0.1343 0.4735 0.1376 0.060 Uiso 1 1 calc R U
C25 C 0.29515(6) 0.7954(2) 0.11930(11) 0.0326(4) Uani 1 1 d . .
H20 H 0.3207 0.8160 0.1098 0.039 Uiso 1 1 calc R U

loop_
_atom_site_aniso_label
_atom_site_aniso_U_11
_atom_site_aniso_U_22
_atom_site_aniso_U_33
_atom_site_aniso_U_23
_atom_site_aniso_U_13
_atom_site_aniso_U_12
O1 0.0478(8) 0.0561(10) 0.0791(10) 0.0350(8) 0.0476(8) 0.0285(7)
O2 0.0504(9) 0.0558(10) 0.0882(11) -0.0138(8) 0.0544(9) -0.0154(8)
O3 0.0365(7) 0.0335(7) 0.0579(8) 0.0105(6) 0.0341(7) 0.0020(6)
O4 0.0420(8) 0.0272(8) 0.0885(11) -0.0117(7) 0.0408(8) -0.0125(6)
O5 0.0428(8) 0.0217(7) 0.0796(10) 0.0006(6) 0.0433(8) -0.0022(6)
O6 0.0398(7) 0.0212(7) 0.0712(9) 0.0007(6) 0.0373(7) -0.0044(6)
N1 0.0569(11) 0.0461(11) 0.0459(10) -0.0093(8) 0.0295(9) -0.0099(9)
C1 0.0420(12) 0.0587(14) 0.0555(13) 0.0109(11) 0.0320(11) 0.0188(10)
C2 0.0303(10) 0.0367(11) 0.0416(10) 0.0101(8) 0.0204(9) 0.0098(8)
C3 0.0360(10) 0.0353(11) 0.0469(11) 0.0137(9) 0.0274(9) 0.0083(8)
C4 0.0279(9) 0.0278(10) 0.0316(9) -0.0011(7) 0.0179(8) -0.0008(7)
C5 0.0280(9) 0.0220(9) 0.0379(9) 0.0022(7) 0.0206(8) -0.0004(7)
C6 0.0260(9) 0.0212(9) 0.0358(9) -0.0016(7) 0.0187(8) -0.0012(7)
C7 0.0260(9) 0.0244(10) 0.0438(10) 0.0002(8) 0.0189(8) -0.0039(8)
C8 0.0239(9) 0.0299(10) 0.0348(9) 0.0006(8) 0.0161(8) -0.0020(7)
C9 0.0329(10) 0.0314(10) 0.0479(11) -0.0004(9) 0.0248(9) -0.0065(8)
C10 0.0305(10) 0.0454(12) 0.0451(11) -0.0020(9) 0.0255(9) -0.0061(9)
C11 0.0590(15) 0.0610(16) 0.104(2) -0.0066(14) 0.0611(15) -0.0209(12)
C12 0.0504(12) 0.0434(12) 0.0738(15) 0.0088(11) 0.0477(12) -0.0016(10)
C13 0.0274(9) 0.0271(10) 0.0316(9) 0.0006(7) 0.0170(8) -0.0019(7)
C14 0.0241(8) 0.0247(9) 0.0321(9) -0.0015(7) 0.0159(7) -0.0017(7)
C15 0.0394(11) 0.0401(11) 0.0397(10) 0.0029(9) 0.0245(9) 0.0008(9)
C16 0.0338(10) 0.0427(12) 0.0464(11) -0.0064(9) 0.0262(9) 0.0007(9)
C17 0.0272(9) 0.0318(10) 0.0361(9) -0.0005(8) 0.0162(8) 0.0001(8)
C18 0.0483(12) 0.0334(11) 0.0668(14) -0.0056(10) 0.0394(12) 0.0016(9)
C19 0.0232(8) 0.0276(10) 0.0316(9) 0.0010(7) 0.0142(7) -0.0002(7)
C20 0.0265(9) 0.0227(9) 0.0360(9) -0.0007(7) 0.0165(8) -0.0039(7)
C21 0.0256(9) 0.0216(9) 0.0359(9) 0.0002(7) 0.0184(8) -0.0016(7)
C22 0.0281(9) 0.0249(10) 0.0325(9) -0.0006(7) 0.0168(8) -0.0029(7)
C23 0.0294(9) 0.0248(10) 0.0425(11) -0.0006(8) 0.0196(9) -0.0025(8)
C24 0.0399(10) 0.0248(10) 0.0587(12) 0.0037(9) 0.0297(10) 0.0000(8)
C25 0.0260(9) 0.0402(11) 0.0365(9) 0.0025(8) 0.0203(8) 0.0001(8)

loop_
_atom_type_symbol
_atom_type_description
_atom_type_scat_dispersion_real
_atom_type_scat_dispersion_imag
_atom_type_scat_source
C C 0.0033 0.0016 'International Tables Vol C Tables 4.2.6.8 and 6.1.1.4'
H H 0.0000 0.0000 'International Tables Vol C Tables 4.2.6.8 and 6.1.1.4'
N N 0.0061 0.0033 'International Tables Vol C Tables 4.2.6.8 and 6.1.1.4'
O O 0.0106 0.0060 'International Tables Vol C Tables 4.2.6.8 and 6.1.1.4'

loop_
_geom_angle_atom_site_label_1
_geom_angle_atom_site_label_2
_geom_angle_atom_site_label_3
_geom_angle
C2 O1 C1 119.69(15)
C10 O2 C11 117.51(17)
C13 O3 C12 118.51(14)
C20 O5 H12 109.5
O1 C1 H18 109.5
O1 C1 H19 109.5
H18 C1 H19 109.5
O1 C1 H1 109.5
H18 C1 H1 109.5
H19 C1 H1 109.5
O1 C2 C25 124.03(16)
O1 C2 C3 114.77(16)
C25 C2 C3 121.19(16)
C4 C3 C2 121.06(17)
C4 C3 H21 119.5
C2 C3 H21 119.5
C3 C4 C14 119.11(16)
C3 C4 C5 118.88(15)
C14 C4 C5 122.01(15)
C24 C5 C15 108.59(15)
C24 C5 C4 110.77(14)
C15 C5 C4 110.82(14)
C24 C5 C6 111.17(14)
C15 C5 C6 108.92(14)
C4 C5 C6 106.56(13)
C23 C6 C21 109.15(14)
C23 C6 C7 104.70(14)
C21 C6 C7 113.31(14)
C23 C6 C5 107.72(13)
C21 C6 C5 109.40(13)
C7 C6 C5 112.28(13)
O4 C7 C8 121.07(16)
O4 C7 C6 119.35(16)
C8 C7 C6 119.56(14)
C9 C8 C19 121.98(16)
C9 C8 C7 115.98(16)
C19 C8 C7 121.92(15)
C10 C9 C8 118.90(17)
C10 C9 H14 120.5
C8 C9 H14 120.5
O2 C10 C9 124.77(18)
O2 C10 C16 115.34(17)
C9 C10 C16 119.89(17)
O2 C11 H7 109.5
O2 C11 H8 109.5
H7 C11 H8 109.5
O2 C11 H2 109.5
H7 C11 H2 109.5
H8 C11 H2 109.5
O3 C12 H23 109.5
O3 C12 H22 109.5
H23 C12 H22 109.5
O3 C12 H3 109.5
H23 C12 H3 109.5
H22 C12 H3 109.5
O3 C13 C25 122.21(15)
O3 C13 C14 116.57(15)
C25 C13 C14 121.18(16)
C13 C14 C4 118.57(15)
C13 C14 C22 122.76(15)
C4 C14 C22 118.38(15)
C5 C15 H4 109.5
C5 C15 H5 109.5
H4 C15 H5 109.5
C5 C15 H6 109.5
H4 C15 H6 109.5
H5 C15 H6 109.5
C10 C16 C17 122.83(17)
C10 C16 H13 118.6
C17 C16 H13 118.6
C16 C17 C19 117.77(16)
C16 C17 C18 117.66(16)
C19 C17 C18 124.56(16)
C17 C18 H9 109.5
C17 C18 H10 109.5
H9 C18 H10 109.5
C17 C18 H11 109.5
H9 C18 H11 109.5
H10 C18 H11 109.5
C8 C19 C17 118.59(15)
C8 C19 C20 118.13(15)
C17 C19 C20 123.27(15)
O5 C20 C21 119.80(15)
O5 C20 C19 117.78(15)
C21 C20 C19 122.32(15)
C20 C21 C22 119.24(15)
C20 C21 C6 122.76(14)
C22 C21 C6 117.58(15)
O6 C22 C21 120.53(16)
O6 C22 C14 120.31(15)
C21 C22 C14 118.85(15)
N1 C23 C6 178.7(2)
C5 C24 H16 109.5
C5 C24 H15 109.5
H16 C24 H15 109.5
C5 C24 H17 109.5
H16 C24 H17 109.5
H15 C24 H17 109.5
C2 C25 C13 118.72(16)
C2 C25 H20 120.6
C13 C25 H20 120.6

loop_
_geom_bond_atom_site_label_1
_geom_bond_atom_site_label_2
_geom_bond_distance
O1 C2 1.359(2)
O1 C1 1.420(2)
O2 C10 1.361(2)
O2 C11 1.426(3)
O3 C13 1.358(2)
O3 C12 1.429(2)
O4 C7 1.212(2)
O5 C20 1.289(2)
O5 H12 0.8200
O6 C22 1.290(2)
N1 C23 1.137(2)
C1 H18 0.9600
C1 H19 0.9600
C1 H1 0.9600
C2 C25 1.379(2)
C2 C3 1.390(2)
C3 C4 1.376(2)
C3 H21 0.9300
C4 C14 1.419(2)
C4 C5 1.541(2)
C5 C24 1.530(2)
C5 C15 1.534(2)
C5 C6 1.589(2)
C6 C23 1.491(2)
C6 C21 1.509(2)
C6 C7 1.540(2)
C7 C8 1.483(2)
C8 C9 1.390(2)
C8 C19 1.409(2)
C9 C10 1.377(3)
C9 H14 0.9300
C10 C16 1.387(3)
C11 H7 0.9600
C11 H8 0.9600
C11 H2 0.9600
C12 H23 0.9600
C12 H22 0.9600
C12 H3 0.9600
C13 C25 1.389(2)
C13 C14 1.416(2)
C14 C22 1.466(2)
C15 H4 0.9600
C15 H5 0.9600
C15 H6 0.9600
C16 C17 1.387(2)
C16 H13 0.9300
C17 C19 1.420(2)
C17 C18 1.510(3)
C18 H9 0.9600
C18 H10 0.9600
C18 H11 0.9600
C19 C20 1.470(2)
C20 C21 1.401(2)
C21 C22 1.412(2)
C24 H16 0.9600
C24 H15 0.9600
C24 H17 0.9600
C25 H20 0.9300
